data_4023528
loop_
_publ_author_name
'Tao Tu'
'Thierry Maris'
'James D. Wuest'

_publ_section_title
;
 Synthesis and Structure of Spirocyclic Tetraethers Derived from
 [1,1'-Binaphthalene]-2,2'-diol and Pentaerythritol
;
_journal_name_full 'Journal of Organic Chemistry'
_journal_page_first 5255
_journal_page_last 5263
_journal_paper_doi 10.1021/jo800215w
_journal_volume 73
_journal_year 2008
_chemical_absolute_configuration rmad
_chemical_compound_source 'Synthesized by the authors. See text'
_chemical_formula_moiety 'C45 H32 O4'
_chemical_formula_sum 'C45 H32 O4'
_chemical_formula_weight 636.71
_chemical_name_systematic
; 
 ? 
;
_space_group_IT_number 19
_symmetry_cell_setting orthorhombic
_symmetry_space_group_name_Hall 'P 2ac 2ab'
_symmetry_space_group_name_H-M 'P 21 21 21'
_atom_sites_solution_hydrogens geom
_atom_sites_solution_primary direct
_atom_sites_solution_secondary difmap
_audit_creation_method SHELXL-97
_cell_angle_alpha 90.00
_cell_angle_beta 90.00
_cell_angle_gamma 90.00
_cell_formula_units_Z 4
_cell_length_a 13.8546(11)
_cell_length_b 15.2258(14)
_cell_length_c 15.5191(12)
_cell_measurement_reflns_used 5400
_cell_measurement_temperature 100(2)
_cell_measurement_theta_max 71.56
_cell_measurement_theta_min 4.06
_cell_volume 3273.7(5)
_computing_cell_refinement 'SMART (Bruker, 1999)'
_computing_data_collection 'SMART (Bruker, 1999)'
_computing_data_reduction 'SAINT (Bruker, 1999)'
_computing_molecular_graphics 'SHELXTL (Bruker, 1997)'
_computing_publication_material 'UdMX (local program)'
_computing_structure_refinement 'SHELXL97 (Sheldrick, 1997)'
_computing_structure_solution 'SHELXS97 (Sheldrick, 1997)'
_diffrn_ambient_temperature 100(2)
_diffrn_detector_area_resol_mean 5.5
_diffrn_measured_fraction_theta_full 0.997
_diffrn_measured_fraction_theta_max 0.997
_diffrn_measurement_device_type 'Bruker Smart 2000'
_diffrn_measurement_method \w
_diffrn_radiation_monochromator graphite
_diffrn_radiation_source 'Sealed Tube'
_diffrn_radiation_type CuK\a
_diffrn_radiation_wavelength 1.54178
_diffrn_reflns_av_R_equivalents 0.056
_diffrn_reflns_av_sigmaI/netI 0.0935
_diffrn_reflns_limit_h_max 17
_diffrn_reflns_limit_h_min -17
_diffrn_reflns_limit_k_max 18
_diffrn_reflns_limit_k_min -18
_diffrn_reflns_limit_l_max 19
_diffrn_reflns_limit_l_min -19
_diffrn_reflns_number 26747
_diffrn_reflns_theta_full 72.11
_diffrn_reflns_theta_max 72.11
_diffrn_reflns_theta_min 4.07
_diffrn_standards_decay_% -0.14
_diffrn_standards_interval_time 1440
_diffrn_standards_number 193
_exptl_absorpt_coefficient_mu 0.645
_exptl_absorpt_correction_T_max 0.9600
_exptl_absorpt_correction_T_min 0.9200
_exptl_absorpt_correction_type multi-scan
_exptl_absorpt_process_details 'Sadabs (Sheldrick,1996)'
_exptl_crystal_colour Colourless
_exptl_crystal_density_diffrn 1.292
_exptl_crystal_density_method 'not measured'
_exptl_crystal_description block
_exptl_crystal_F_000 1336
_exptl_crystal_size_max 0.12
_exptl_crystal_size_mid 0.10
_exptl_crystal_size_min 0.06
_refine_diff_density_max 0.230
_refine_diff_density_min -0.219
_refine_diff_density_rms 0.052
_refine_ls_abs_structure_details 'Flack H D (1983), 2795 Friedel Pairs'
_refine_ls_abs_structure_Flack -0.1(2)
_refine_ls_extinction_method none
_refine_ls_goodness_of_fit_ref 1.039
_refine_ls_hydrogen_treatment constr
_refine_ls_matrix_type full
_refine_ls_number_parameters 442
_refine_ls_number_reflns 6403
_refine_ls_number_restraints 0
_refine_ls_restrained_S_all 1.039
_refine_ls_R_factor_all 0.0530
_refine_ls_R_factor_gt 0.0497
_refine_ls_shift/su_max 0.000
_refine_ls_shift/su_mean 0.000
_refine_ls_structure_factor_coef Fsqd
_refine_ls_weighting_details 'calc w=1/[\s^2^(Fo^2^)+(0.0420P)^2^] where P=(Fo^2^+2Fc^2^)/3'
_refine_ls_weighting_scheme calc
_refine_ls_wR_factor_gt 0.1144
_refine_ls_wR_factor_ref 0.1151
_reflns_number_gt 4734
_reflns_number_total 6403
_reflns_threshold_expression I>2\s(I)
_cod_data_source_file jo800215w-File003.cif
_cod_data_source_block jiw941
_cod_depositor_comments
;
The following automatic conversions were performed:
'_symmetry_cell_setting' value 'Orthorhombic' changed to 'orthorhombic'
according to '/home/saulius/struct/CIF-dictionaries/cif_core.dic'
dictionary named 'cif_core.dic' version 2.4.1 from 2010-06-29.

Automatic conversion script
Id: cif_fix_enum 1527 2010-12-29 10:47:43Z saulius 
;
_cod_database_code 4023528

loop_
_symmetry_equiv_pos_site_id
_symmetry_equiv_pos_as_xyz
1 x,y,z
2 1/2-x,-y,1/2+z
3 1/2+x,1/2-y,-z
4 -x,1/2+y,1/2-z

loop_
_atom_site_label
_atom_site_type_symbol
_atom_site_fract_x
_atom_site_fract_y
_atom_site_fract_z
_atom_site_U_iso_or_equiv
_atom_site_adp_type
_atom_site_occupancy
_atom_site_symmetry_multiplicity
_atom_site_calc_flag
_atom_site_refinement_flags
_atom_site_disorder_assembly
_atom_site_disorder_group
O1 O 0.98863(12) 0.44360(14) 0.11717(11) 0.0330(5) Uani 1 1 d . . .
O2 O 0.80259(11) 0.52040(14) 0.14467(11) 0.0314(5) Uani 1 1 d . . .
O3 O 0.93554(12) 0.75637(13) 0.17053(11) 0.0303(5) Uani 1 1 d . . .
O4 O 0.86596(11) 0.70315(14) 0.00658(11) 0.0319(5) Uani 1 1 d . . .
C1 C 0.94888(16) 0.6054(2) 0.11455(16) 0.0313(7) Uani 1 1 d . . .
C2 C 1.02630(17) 0.5330(2) 0.11313(18) 0.0341(7) Uani 1 1 d . . .
H2A H 1.0648 0.5392 0.0597 0.041 Uiso 1 1 calc R . .
H2B H 1.0704 0.5421 0.1625 0.041 Uiso 1 1 calc R . .
C3 C 0.94273(18) 0.4111(2) 0.04467(17) 0.0308(7) Uani 1 1 d . . .
C4 C 0.85488(17) 0.3715(2) 0.05832(15) 0.0317(7) Uani 1 1 d . . .
C5 C 0.80441(18) 0.3341(2) -0.01371(17) 0.0338(7) Uani 1 1 d . . .
C6 C 0.71090(18) 0.2961(2) -0.00591(17) 0.0353(7) Uani 1 1 d . . .
H6 H 0.6798 0.2947 0.0486 0.042 Uiso 1 1 calc R . .
C7 C 0.6653(2) 0.2614(2) -0.07692(19) 0.0433(9) Uani 1 1 d . . .
H7 H 0.6028 0.2365 -0.0706 0.052 Uiso 1 1 calc R . .
C8 C 0.7092(2) 0.2622(2) -0.15866(19) 0.0443(9) Uani 1 1 d . . .
H8 H 0.6778 0.2363 -0.2068 0.053 Uiso 1 1 calc R . .
C9 C 0.7981(2) 0.3008(2) -0.16788(18) 0.0424(8) Uani 1 1 d . . .
H9 H 0.8275 0.3020 -0.2232 0.051 Uiso 1 1 calc R . .
C10 C 0.84723(19) 0.3391(2) -0.09700(16) 0.0325(7) Uani 1 1 d . . .
C11 C 0.9393(2) 0.3793(2) -0.10554(17) 0.0399(8) Uani 1 1 d . . .
H11 H 0.9684 0.3819 -0.1609 0.048 Uiso 1 1 calc R . .
C12 C 0.98669(19) 0.4138(2) -0.03758(18) 0.0394(8) Uani 1 1 d . . .
H12 H 1.0486 0.4396 -0.0448 0.047 Uiso 1 1 calc R . .
C13 C 0.87006(16) 0.5831(2) 0.18141(16) 0.0326(7) Uani 1 1 d . . .
H13A H 0.9002 0.5578 0.2337 0.039 Uiso 1 1 calc R . .
H13B H 0.8353 0.6372 0.1982 0.039 Uiso 1 1 calc R . .
C14 C 0.78965(16) 0.4421(2) 0.18884(16) 0.0278(7) Uani 1 1 d . . .
C15 C 0.81255(16) 0.3662(2) 0.14686(15) 0.0286(7) Uani 1 1 d . . .
C16 C 0.79694(17) 0.2856(2) 0.18996(15) 0.0279(6) Uani 1 1 d . . .
C17 C 0.82406(17) 0.2022(2) 0.15345(16) 0.0315(7) Uani 1 1 d . . .
H17 H 0.8561 0.2007 0.0993 0.039 Uiso 1 1 calc R . .
C18 C 0.80466(18) 0.1252(2) 0.19515(17) 0.0353(8) Uani 1 1 d . . .
H18 H 0.8235 0.0710 0.1698 0.042 Uiso 1 1 calc R . .
C19 C 0.75692(17) 0.1253(3) 0.27547(17) 0.0355(8) Uani 1 1 d . . .
H19 H 0.7414 0.0713 0.3028 0.043 Uiso 1 1 calc R . .
C20 C 0.73317(16) 0.2023(2) 0.31362(16) 0.0314(7) Uani 1 1 d . . .
H20 H 0.7033 0.2018 0.3687 0.038 Uiso 1 1 calc R . .
C21 C 0.75240(16) 0.2846(2) 0.27235(16) 0.0286(7) Uani 1 1 d . . .
C22 C 0.72880(16) 0.3666(2) 0.31245(15) 0.0294(8) Uani 1 1 d . . .
H22 H 0.6999 0.3671 0.3680 0.038 Uiso 1 1 calc R . .
C23 C 0.74776(16) 0.4443(2) 0.27104(17) 0.0313(7) Uani 1 1 d . . .
H23 H 0.7327 0.4988 0.2977 0.038 Uiso 1 1 calc R . .
C24 C 1.00301(17) 0.6892(2) 0.14435(18) 0.0347(7) Uani 1 1 d . . .
H24A H 1.0460 0.6745 0.1932 0.042 Uiso 1 1 calc R . .
H24B H 1.0435 0.7115 0.0966 0.042 Uiso 1 1 calc R . .
C25 C 0.94110(18) 0.8366(2) 0.12634(15) 0.0280(7) Uani 1 1 d . . .
C26 C 0.86016(16) 0.8624(2) 0.08355(16) 0.0296(7) Uani 1 1 d . . .
C27 C 0.86492(17) 0.9440(2) 0.03640(15) 0.0290(7) Uani 1 1 d . . .
C28 C 0.78613(18) 0.9754(2) -0.01325(16) 0.0360(8) Uani 1 1 d . . .
H28 H 0.7276 0.9428 -0.0145 0.043 Uiso 1 1 calc R . .
C29 C 0.7931(2) 1.0518(2) -0.05944(18) 0.0414(8) Uani 1 1 d . . .
H29 H 0.7395 1.0717 -0.0923 0.050 Uiso 1 1 calc R . .
C30 C 0.8790(2) 1.1009(2) -0.05839(18) 0.0402(8) Uani 1 1 d . . .
H30 H 0.8839 1.1534 -0.0912 0.048 Uiso 1 1 calc R . .
C31 C 0.95557(18) 1.0729(2) -0.01000(16) 0.0375(7) Uani 1 1 d . . .
H31 H 1.0129 1.1070 -0.0088 0.039 Uiso 1 1 calc R . .
C32 C 0.95112(18) 0.9933(2) 0.03876(16) 0.0316(7) Uani 1 1 d . . .
C33 C 1.03023(17) 0.9651(2) 0.08797(16) 0.0324(7) Uani 1 1 d . . .
H33 H 1.0867 1.0003 0.0915 0.039 Uiso 1 1 calc R . .
C34 C 1.02570(17) 0.8853(2) 0.13162(17) 0.0344(8) Uani 1 1 d . . .
H34 H 1.0791 0.8647 0.1642 0.041 Uiso 1 1 calc R . .
C35 C 0.90687(18) 0.6165(2) 0.02372(17) 0.0348(8) Uani 1 1 d . . .
H35A H 0.9585 0.6050 -0.0189 0.042 Uiso 1 1 calc R . .
H35B H 0.8559 0.5718 0.0150 0.042 Uiso 1 1 calc R . .
C36 C 0.77841(17) 0.7239(2) 0.04516(16) 0.0311(7) Uani 1 1 d . . .
C37 C 0.77324(17) 0.8057(2) 0.08211(16) 0.0312(7) Uani 1 1 d . . .
C38 C 0.68498(17) 0.8292(2) 0.12479(16) 0.0322(7) Uani 1 1 d . . .
C39 C 0.67691(18) 0.9099(2) 0.17216(16) 0.0325(7) Uani 1 1 d . . .
H39 H 0.7293 0.9501 0.1727 0.039 Uiso 1 1 calc R . .
C40 C 0.59389(18) 0.9294(2) 0.21677(19) 0.0410(8) Uani 1 1 d . . .
H40 H 0.5898 0.9827 0.2484 0.049 Uiso 1 1 calc R . .
C41 C 0.51522(17) 0.8716(2) 0.21613(16) 0.0383(8) Uani 1 1 d . . .
H41 H 0.4582 0.8858 0.2472 0.046 Uiso 1 1 calc R . .
C42 C 0.52041(17) 0.7936(2) 0.17020(16) 0.0363(8) Uani 1 1 d . . .
H42 H 0.4670 0.7544 0.1702 0.044 Uiso 1 1 calc R . .
C43 C 0.60447(17) 0.7719(2) 0.12349(17) 0.0344(8) Uani 1 1 d . . .
C44 C 0.61371(18) 0.6903(2) 0.07924(16) 0.0340(8) Uani 1 1 d . . .
H44 H 0.5597 0.6521 0.0760 0.040 Uiso 1 1 calc R . .
C45 C 0.69845(19) 0.6661(2) 0.04146(17) 0.0358(8) Uani 1 1 d . . .
H45 H 0.7038 0.6111 0.0130 0.043 Uiso 1 1 calc R . .

loop_
_atom_site_aniso_label
_atom_site_aniso_U_11
_atom_site_aniso_U_22
_atom_site_aniso_U_33
_atom_site_aniso_U_23
_atom_site_aniso_U_13
_atom_site_aniso_U_12
O1 0.0256(9) 0.0474(13) 0.0261(9) 0.0019(10) -0.0020(8) -0.0025(10)
O2 0.0186(8) 0.0547(14) 0.0209(9) 0.0076(10) 0.0002(7) -0.0036(9)
O3 0.0176(8) 0.0472(14) 0.0261(9) 0.0068(10) 0.0003(7) 0.0008(9)
O4 0.0178(8) 0.0547(14) 0.0230(9) -0.0006(10) 0.0006(7) 0.0062(9)
C1 0.0145(10) 0.053(2) 0.0265(13) 0.0010(14) -0.0010(10) -0.0020(13)
C2 0.0199(12) 0.052(2) 0.0308(14) -0.0010(15) 0.0041(11) -0.0061(13)
C3 0.0202(11) 0.048(2) 0.0244(12) 0.0034(14) 0.0007(10) 0.0102(13)
C4 0.0212(11) 0.054(2) 0.0194(13) -0.0012(14) 0.0020(10) 0.0009(14)
C5 0.0252(12) 0.053(2) 0.0230(13) 0.0042(14) 0.0000(11) 0.0068(14)
C6 0.0282(13) 0.055(2) 0.0232(13) 0.0022(15) -0.0028(11) 0.0052(15)
C7 0.0300(14) 0.063(3) 0.0366(16) 0.0117(17) -0.0091(13) -0.0026(16)
C8 0.0475(17) 0.059(2) 0.0268(14) -0.0084(16) -0.0153(14) 0.0104(17)
C9 0.0450(16) 0.060(2) 0.0219(13) -0.0021(16) -0.0025(12) 0.0111(17)
C10 0.0297(13) 0.048(2) 0.0195(12) 0.0067(13) 0.0022(11) 0.0076(14)
C11 0.0395(15) 0.058(2) 0.0221(13) 0.0042(15) 0.0098(12) 0.0082(16)
C12 0.0236(12) 0.064(2) 0.0311(14) 0.0062(16) 0.0067(11) 0.0028(14)
C13 0.0195(11) 0.055(2) 0.0234(13) 0.0012(14) 0.0018(10) 0.0017(13)
C14 0.0157(11) 0.049(2) 0.0183(12) 0.0057(14) -0.0004(9) -0.0058(13)
C15 0.0182(10) 0.050(2) 0.0172(11) 0.0027(14) 0.0027(10) 0.0022(13)
C16 0.0212(11) 0.046(2) 0.0164(11) -0.0042(13) 0.0006(9) 0.0027(13)
C17 0.0229(11) 0.054(2) 0.0177(12) -0.0015(15) -0.0002(10) 0.0018(14)
C18 0.0250(12) 0.053(2) 0.0274(13) 0.0075(15) -0.0005(11) -0.0040(15)
C19 0.0228(12) 0.057(2) 0.0265(14) -0.0049(16) -0.0043(11) 0.0041(15)
C20 0.0175(11) 0.055(2) 0.0208(12) 0.0025(15) 0.0001(10) -0.0021(14)
C21 0.0168(10) 0.050(2) 0.0189(11) 0.0019(14) -0.0012(9) 0.0022(13)
C22 0.0156(10) 0.056(2) 0.0167(11) 0.0023(15) 0.0017(9) 0.0008(14)
C23 0.0162(11) 0.055(2) 0.0227(13) 0.0039(15) 0.0000(10) 0.0026(13)
C24 0.0186(11) 0.055(2) 0.0304(13) 0.0054(15) -0.0041(10) -0.0026(13)
C25 0.0230(12) 0.0441(19) 0.0169(11) 0.0055(13) -0.0007(10) 0.0039(13)
C26 0.0180(11) 0.054(2) 0.0169(12) -0.0065(14) 0.0007(10) 0.0029(13)
C27 0.0211(11) 0.050(2) 0.0156(11) -0.0028(14) 0.0015(10) 0.0090(13)
C28 0.0252(13) 0.062(2) 0.0208(13) -0.0023(15) -0.0023(11) 0.0003(14)
C29 0.0384(15) 0.062(2) 0.0239(14) 0.0047(16) -0.0003(12) 0.0037(16)
C30 0.0419(16) 0.050(2) 0.0286(15) -0.0050(15) 0.0057(13) -0.0035(16)
C31 0.0381(13) 0.047(2) 0.0274(13) -0.0013(15) 0.0052(11) -0.0017(14)
C32 0.0228(12) 0.052(2) 0.0197(12) -0.0022(14) 0.0064(10) 0.0015(13)
C33 0.0194(12) 0.049(2) 0.0287(13) -0.0017(15) -0.0019(11) -0.0052(13)
C34 0.0162(11) 0.059(2) 0.0282(13) 0.0001(15) 0.0016(10) 0.0008(13)
C35 0.0202(11) 0.056(2) 0.0277(14) 0.0017(15) -0.0011(10) 0.0113(14)
C36 0.0180(11) 0.058(2) 0.0171(12) 0.0058(14) -0.0011(9) 0.0034(14)
C37 0.0182(11) 0.059(2) 0.0159(11) 0.0020(14) -0.0034(9) -0.0023(14)
C38 0.0183(11) 0.057(2) 0.0213(12) -0.0022(14) -0.0029(10) -0.0012(13)
C39 0.0234(12) 0.048(2) 0.0259(14) -0.0073(14) -0.0019(10) -0.0005(13)
C40 0.0270(13) 0.061(3) 0.0352(15) -0.0069(17) -0.0046(12) 0.0112(15)
C41 0.0190(11) 0.074(3) 0.0226(13) -0.0063(16) -0.0020(10) 0.0034(15)
C42 0.0195(11) 0.062(2) 0.0280(14) -0.0042(16) -0.0037(10) -0.0036(14)
C43 0.0193(11) 0.062(2) 0.0219(13) 0.0064(15) -0.0057(10) 0.0001(14)
C44 0.0217(12) 0.058(2) 0.0224(12) -0.0013(15) -0.0048(10) -0.0060(14)
C45 0.0245(12) 0.055(2) 0.0285(13) -0.0012(15) -0.0069(11) -0.0014(14)

loop_
_atom_type_symbol
_atom_type_description
_atom_type_scat_dispersion_real
_atom_type_scat_dispersion_imag
_atom_type_scat_source
C C 0.0181 0.0091 'International Tables Vol C Tables 4.2.6.8 and 6.1.1.4'
H H 0.0000 0.0000 'International Tables Vol C Tables 4.2.6.8 and 6.1.1.4'
O O 0.0492 0.0322 'International Tables Vol C Tables 4.2.6.8 and 6.1.1.4'

loop_
_geom_angle_atom_site_label_1
_geom_angle_atom_site_label_2
_geom_angle_atom_site_label_3
_geom_angle
_geom_angle_site_symmetry_1
_geom_angle_site_symmetry_2
_geom_angle_site_symmetry_3
_geom_angle_publ_flag
C2 O1 C3 117.6(2) . . . yes
C13 O2 C14 117.01(19) . . . yes
C24 O3 C25 116.34(19) . . . yes
C35 O4 C36 117.8(2) . . . yes
C2 C1 C13 110.2(2) . . . no
C2 C1 C24 104.88(19) . . . no
C2 C1 C35 109.3(2) . . . no
C13 C1 C24 108.8(2) . . . no
C13 C1 C35 111.92(19) . . . no
C24 C1 C35 111.5(2) . . . no
O1 C2 C1 114.74(19) . . . yes
O1 C3 C4 116.0(2) . . . yes
O1 C3 C12 121.7(2) . . . yes
C4 C3 C12 122.2(2) . . . no
C3 C4 C5 119.0(2) . . . no
C3 C4 C15 120.8(2) . . . no
C5 C4 C15 120.2(2) . . . no
C4 C5 C6 122.5(2) . . . no
C4 C5 C10 118.8(2) . . . no
C6 C5 C10 118.5(2) . . . no
C5 C6 C7 120.4(2) . . . no
C6 C7 C8 121.4(3) . . . no
C7 C8 C9 119.1(3) . . . no
C8 C9 C10 121.7(3) . . . no
C5 C10 C9 118.8(2) . . . no
C5 C10 C11 118.8(2) . . . no
C9 C10 C11 122.4(2) . . . no
C10 C11 C12 122.1(2) . . . no
C3 C12 C11 119.0(3) . . . no
O2 C13 C1 109.6(2) . . . yes
O2 C14 C15 117.5(2) . . . yes
O2 C14 C23 118.9(3) . . . yes
C15 C14 C23 123.5(3) . . . no
C4 C15 C14 119.0(3) . . . no
C4 C15 C16 122.8(3) . . . no
C14 C15 C16 118.3(2) . . . no
C15 C16 C17 122.6(2) . . . no
C15 C16 C21 120.1(3) . . . no
C17 C16 C21 117.3(3) . . . no
C16 C17 C18 121.3(2) . . . no
C17 C18 C19 120.7(3) . . . no
C18 C19 C20 120.1(3) . . . no
C19 C20 C21 121.1(2) . . . no
C16 C21 C20 119.5(3) . . . no
C16 C21 C22 118.8(3) . . . no
C20 C21 C22 121.7(2) . . . no
C21 C22 C23 120.3(2) . . . no
C14 C23 C22 119.0(3) . . . no
O3 C24 C1 110.71(19) . . . yes
O3 C25 C26 116.4(2) . . . yes
O3 C25 C34 118.8(2) . . . yes
C26 C25 C34 124.7(3) . . . no
C25 C26 C27 117.3(2) . . . no
C25 C26 C37 120.6(3) . . . no
C27 C26 C37 122.1(2) . . . no
C26 C27 C28 122.0(2) . . . no
C26 C27 C32 118.9(2) . . . no
C28 C27 C32 119.1(3) . . . no
C27 C28 C29 121.1(2) . . . no
C28 C29 C30 120.4(3) . . . no
C29 C30 C31 119.8(3) . . . no
C30 C31 C32 121.4(2) . . . no
C27 C32 C31 118.3(2) . . . no
C27 C32 C33 120.8(3) . . . no
C31 C32 C33 120.9(2) . . . no
C32 C33 C34 119.8(2) . . . no
C25 C34 C33 118.4(2) . . . no
O4 C35 C1 114.5(2) . . . yes
O4 C36 C37 115.6(2) . . . yes
O4 C36 C45 121.6(3) . . . yes
C37 C36 C45 122.7(2) . . . no
C26 C37 C36 119.5(2) . . . no
C26 C37 C38 122.7(3) . . . no
C36 C37 C38 117.6(2) . . . no
C37 C38 C39 121.0(2) . . . no
C37 C38 C43 120.7(3) . . . no
C39 C38 C43 118.2(2) . . . no
C38 C39 C40 120.5(2) . . . no
C39 C40 C41 120.8(3) . . . no
C40 C41 C42 120.1(2) . . . no
C41 C42 C43 120.5(2) . . . no
C38 C43 C42 119.9(3) . . . no
C38 C43 C44 118.2(2) . . . no
C42 C43 C44 121.7(2) . . . no
C43 C44 C45 121.4(3) . . . no
C36 C45 C44 119.2(3) . . . no
O1 C2 H2A 109.00 . . . no
O1 C2 H2B 109.00 . . . no
C1 C2 H2A 109.00 . . . no
C1 C2 H2B 109.00 . . . no
H2A C2 H2B 108.00 . . . no
C5 C6 H6 120.00 . . . no
C7 C6 H6 120.00 . . . no
C6 C7 H7 119.00 . . . no
C8 C7 H7 119.00 . . . no
C7 C8 H8 120.00 . . . no
C9 C8 H8 120.00 . . . no
C8 C9 H9 119.00 . . . no
C10 C9 H9 119.00 . . . no
C10 C11 H11 119.00 . . . no
C12 C11 H11 119.00 . . . no
C3 C12 H12 120.00 . . . no
C11 C12 H12 121.00 . . . no
O2 C13 H13A 110.00 . . . no
O2 C13 H13B 110.00 . . . no
C1 C13 H13A 110.00 . . . no
C1 C13 H13B 110.00 . . . no
H13A C13 H13B 108.00 . . . no
C16 C17 H17 119.00 . . . no
C18 C17 H17 119.00 . . . no
C17 C18 H18 120.00 . . . no
C19 C18 H18 120.00 . . . no
C18 C19 H19 120.00 . . . no
C20 C19 H19 120.00 . . . no
C19 C20 H20 120.00 . . . no
C21 C20 H20 119.00 . . . no
C21 C22 H22 120.00 . . . no
C23 C22 H22 120.00 . . . no
C14 C23 H23 121.00 . . . no
C22 C23 H23 120.00 . . . no
O3 C24 H24A 110.00 . . . no
O3 C24 H24B 110.00 . . . no
C1 C24 H24A 109.00 . . . no
C1 C24 H24B 109.00 . . . no
H24A C24 H24B 108.00 . . . no
C27 C28 H28 119.00 . . . no
C29 C28 H28 120.00 . . . no
C28 C29 H29 120.00 . . . no
C30 C29 H29 120.00 . . . no
C29 C30 H30 120.00 . . . no
C31 C30 H30 120.00 . . . no
C30 C31 H31 119.00 . . . no
C32 C31 H31 119.00 . . . no
C32 C33 H33 120.00 . . . no
C34 C33 H33 120.00 . . . no
C25 C34 H34 121.00 . . . no
C33 C34 H34 121.00 . . . no
O4 C35 H35A 109.00 . . . no
O4 C35 H35B 109.00 . . . no
C1 C35 H35A 109.00 . . . no
C1 C35 H35B 109.00 . . . no
H35A C35 H35B 108.00 . . . no
C38 C39 H39 120.00 . . . no
C40 C39 H39 120.00 . . . no
C39 C40 H40 120.00 . . . no
C41 C40 H40 120.00 . . . no
C40 C41 H41 120.00 . . . no
C42 C41 H41 120.00 . . . no
C41 C42 H42 120.00 . . . no
C43 C42 H42 120.00 . . . no
C43 C44 H44 119.00 . . . no
C45 C44 H44 119.00 . . . no
C36 C45 H45 120.00 . . . no
C44 C45 H45 120.00 . . . no

loop_
_geom_bond_atom_site_label_1
_geom_bond_atom_site_label_2
_geom_bond_distance
_geom_bond_site_symmetry_1
_geom_bond_site_symmetry_2
_geom_bond_publ_flag
O1 C2 1.459(4) . . yes
O1 C3 1.384(3) . . yes
O2 C13 1.453(3) . . yes
O2 C14 1.387(4) . . yes
O3 C24 1.444(3) . . yes
O3 C25 1.403(3) . . yes
O4 C35 1.460(4) . . yes
O4 C36 1.389(3) . . yes
C1 C2 1.538(4) . . no
C1 C13 1.544(3) . . no
C1 C24 1.551(4) . . no
C1 C35 1.534(4) . . no
C3 C4 1.375(4) . . no
C3 C12 1.415(4) . . no
C4 C5 1.436(4) . . no
C4 C15 1.496(3) . . no
C5 C6 1.424(4) . . no
C5 C10 1.424(4) . . no
C6 C7 1.376(4) . . no
C7 C8 1.407(4) . . no
C8 C9 1.372(4) . . no
C9 C10 1.419(4) . . no
C10 C11 1.421(4) . . no
C11 C12 1.349(4) . . no
C14 C15 1.364(4) . . no
C14 C23 1.402(4) . . no
C15 C16 1.414(4) . . no
C16 C17 1.440(4) . . no
C16 C21 1.420(3) . . no
C17 C18 1.366(4) . . no
C18 C19 1.411(4) . . no
C19 C20 1.354(5) . . no
C20 C21 1.432(4) . . no
C21 C22 1.433(4) . . no
C22 C23 1.372(4) . . no
C25 C26 1.361(3) . . no
C25 C34 1.389(4) . . no
C26 C27 1.443(4) . . no
C26 C37 1.482(4) . . no
C27 C28 1.419(4) . . no
C27 C32 1.411(4) . . no
C28 C29 1.370(4) . . no
C29 C30 1.406(4) . . no
C30 C31 1.368(4) . . no
C31 C32 1.430(4) . . no
C32 C33 1.403(4) . . no
C33 C34 1.393(4) . . no
C36 C37 1.373(4) . . no
C36 C45 1.416(4) . . no
C37 C38 1.436(3) . . no
C38 C39 1.436(4) . . no
C38 C43 1.416(4) . . no
C39 C40 1.375(4) . . no
C40 C41 1.401(4) . . no
C41 C42 1.387(4) . . no
C42 C43 1.411(3) . . no
C43 C44 1.425(4) . . no
C44 C45 1.363(4) . . no
C2 H2A 0.9900 . . no
C2 H2B 0.9900 . . no
C6 H6 0.9500 . . no
C7 H7 0.9500 . . no
C8 H8 0.9500 . . no
C9 H9 0.9500 . . no
C11 H11 0.9500 . . no
C12 H12 0.9500 . . no
C13 H13A 0.9900 . . no
C13 H13B 0.9900 . . no
C17 H17 0.9500 . . no
C18 H18 0.9500 . . no
C19 H19 0.9500 . . no
C20 H20 0.9500 . . no
C22 H22 0.9500 . . no
C23 H23 0.9500 . . no
C24 H24A 0.9900 . . no
C24 H24B 0.9900 . . no
C28 H28 0.9500 . . no
C29 H29 0.9500 . . no
C30 H30 0.9500 . . no
C31 H31 0.9500 . . no
C33 H33 0.9500 . . no
C34 H34 0.9500 . . no
C35 H35A 0.9900 . . no
C35 H35B 0.9900 . . no
C39 H39 0.9500 . . no
C40 H40 0.9500 . . no
C41 H41 0.9500 . . no
C42 H42 0.9500 . . no
C44 H44 0.9500 . . no
C45 H45 0.9500 . . no

loop_
_geom_contact_atom_site_label_1
_geom_contact_atom_site_label_2
_geom_contact_distance
_geom_contact_site_symmetry_1
_geom_contact_site_symmetry_2
_geom_contact_publ_flag
O1 O2 2.862(2) . . no
O1 C14 2.973(3) . . no
O2 C45 3.093(3) . . no
O2 O1 2.862(2) . . no
O2 C3 2.991(3) . . no
O3 C36 2.961(3) . . no
O3 O4 2.839(2) . . no
O3 C8 3.336(3) . 2_665 no
O4 O3 2.839(2) . . no
O4 C25 2.944(3) . . no
O1 H13A 2.7900 . . no
O2 H35B 2.2800 . . no
O2 H45 2.8200 . . no
O3 H8 2.4700 . 2_665 no
O3 H13B 2.3200 . . no
O4 H24B 2.8300 . . no
O4 H20 2.7600 . 2_664 no
O4 H22 2.5700 . 2_664 no
C3 C35 3.183(4) . . no
C3 O2 2.991(3) . . no
C3 C13 3.518(4) . . no
C5 C17 3.292(4) . . no
C6 C16 3.269(4) . . no
C6 C17 3.259(4) . . no
C8 C13 3.594(4) . 2_664 no
C8 O3 3.336(3) . 2_664 no
C12 C35 3.414(4) . . no
C13 C36 3.268(4) . . no
C13 C3 3.518(4) . . no
C13 C8 3.594(4) . 2_665 no
C13 C45 3.459(4) . . no
C14 O1 2.973(3) . . no
C16 C6 3.269(4) . . no
C17 C5 3.292(4) . . no
C17 C6 3.259(4) . . no
C22 C34 3.522(3) . 4_745 no
C22 C41 3.411(3) . 4_645 no
C23 C34 3.597(3) . 4_745 no
C24 C36 3.512(3) . . no
C25 O4 2.944(3) . . no
C27 C39 3.390(3) . . no
C28 C38 3.392(4) . . no
C28 C39 3.401(4) . . no
C30 C40 3.540(4) . 2_674 no
C34 C23 3.597(3) . 4_755 no
C34 C22 3.522(3) . 4_755 no
C35 C3 3.183(4) . . no
C35 C12 3.414(4) . . no
C36 C24 3.512(3) . . no
C36 C13 3.268(4) . . no
C36 O3 2.961(3) . . no
C38 C28 3.392(4) . . no
C39 C27 3.390(3) . . no
C39 C28 3.401(4) . . no
C40 C30 3.540(4) . 2_675 no
C41 C22 3.411(3) . 4_655 no
C45 O2 3.093(3) . . no
C45 C13 3.459(4) . . no
C2 H12 2.8500 . . no
C3 H35B 2.7700 . . no
C4 H17 2.6800 . . no
C5 H17 2.7800 . . no
C6 H17 2.9700 . . no
C7 H29 3.0800 . 1_545 no
C8 H13B 2.7700 . 2_664 no
C9 H13B 2.9400 . 2_664 no
C9 H30 2.8000 . 1_545 no
C10 H30 2.8700 . 1_545 no
C12 H35A 2.9500 . . no
C12 H2A 2.6600 . . no
C13 H23 2.9200 . . no
C15 H6 2.6300 . . no
C16 H6 2.7300 . . no
C16 H34 3.0900 . 4_745 no
C17 H6 2.9400 . . no
C17 H24A 3.0100 . 4_745 no
C18 H24A 2.8000 . 4_745 no
C18 H39 2.8800 . 1_545 no
C18 H2B 3.0800 . 4_745 no
C19 H2B 2.8700 . 4_745 no
C19 H24A 2.8700 . 4_745 no
C20 H42 2.9000 . 4_645 no
C20 H24A 3.0900 . 4_745 no
C21 H34 2.8100 . 4_745 no
C22 H41 2.7700 . 4_645 no
C22 H34 2.6900 . 4_745 no
C23 H34 2.8700 . 4_745 no
C23 H41 3.0000 . 4_645 no
C23 H13A 2.7900 . . no
C24 H34 2.8900 . . no
C26 H39 2.6400 . . no
C27 H39 2.8300 . . no
C27 H18 2.8900 . 1_565 no
C28 H19 2.9700 . 2_664 no
C28 H39 3.0200 . . no
C29 H19 2.8800 . 2_664 no
C30 H17 2.9000 . 1_565 no
C31 H17 2.9300 . 1_565 no
C32 H18 2.9400 . 1_565 no
C33 H45 3.1000 . 3_565 no
C34 H24B 2.7100 . . no
C35 H45 2.8200 . . no
C35 H22 2.8400 . 2_664 no
C36 H20 2.9700 . 2_664 no
C36 H22 3.0900 . 2_664 no
C36 H13B 2.8300 . . no
C37 H28 2.6500 . . no
C38 H28 2.8300 . . no
C38 H9 3.1000 . 2_665 no
C39 H28 3.0200 . . no
C42 H9 3.0500 . 2_665 no
C42 H35A 2.9400 . 3_465 no
C43 H9 2.8000 . 2_665 no
C45 H35B 2.6400 . . no
C45 H22 3.0800 . 2_664 no
H2A C12 2.6600 . . no
H2A H12 2.2300 . . no
H2A H35A 2.1600 . . no
H2A H28 2.3800 . 3_565 no
H2B H24A 2.1000 . . no
H2B C18 3.0800 . 4_755 no
H2B C19 2.8700 . 4_755 no
H6 C15 2.6300 . . no
H6 C16 2.7300 . . no
H6 C17 2.9400 . . no
H8 O3 2.4700 . 2_664 no
H8 H13B 2.4300 . 2_664 no
H9 H11 2.5000 . . no
H9 C38 3.1000 . 2_664 no
H9 C42 3.0500 . 2_664 no
H9 C43 2.8000 . 2_664 no
H11 H9 2.5000 . . no
H12 C2 2.8500 . . no
H12 H2A 2.2300 . . no
H13A O1 2.7900 . . no
H13A C23 2.7900 . . no
H13B O3 2.3200 . . no
H13B C36 2.8300 . . no
H13B C8 2.7700 . 2_665 no
H13B C9 2.9400 . 2_665 no
H13B H8 2.4300 . 2_665 no
H17 C4 2.6800 . . no
H17 C5 2.7800 . . no
H17 C6 2.9700 . . no
H17 C30 2.9000 . 1_545 no
H17 C31 2.9300 . 1_545 no
H18 C27 2.8900 . 1_545 no
H18 C32 2.9400 . 1_545 no
H18 H39 2.2600 . 1_545 no
H19 C28 2.9700 . 2_665 no
H19 C29 2.8800 . 2_665 no
H20 H22 2.5200 . . no
H20 O4 2.7600 . 2_665 no
H20 C36 2.9700 . 2_665 no
H20 H42 2.5600 . 4_645 no
H22 H20 2.5200 . . no
H22 O4 2.5700 . 2_665 no
H22 C35 2.8400 . 2_665 no
H22 C36 3.0900 . 2_665 no
H22 C45 3.0800 . 2_665 no
H22 H35B 2.5800 . 2_665 no
H23 C13 2.9200 . . no
H24A H2B 2.1000 . . no
H24A C17 3.0100 . 4_755 no
H24A C18 2.8000 . 4_755 no
H24A C19 2.8700 . 4_755 no
H24A C20 3.0900 . 4_755 no
H24B O4 2.8300 . . no
H24B C34 2.7100 . . no
H28 C37 2.6500 . . no
H28 C38 2.8300 . . no
H28 C39 3.0200 . . no
H28 H2A 2.3800 . 3_465 no
H29 C7 3.0800 . 1_565 no
H30 C9 2.8000 . 1_565 no
H30 C10 2.8700 . 1_565 no
H31 H33 2.4700 . . no
H33 H31 2.4700 . . no
H34 C24 2.8900 . . no
H34 C16 3.0900 . 4_755 no
H34 C21 2.8100 . 4_755 no
H34 C22 2.6900 . 4_755 no
H34 C23 2.8700 . 4_755 no
H35A C12 2.9500 . . no
H35A H2A 2.1600 . . no
H35A C42 2.9400 . 3_565 no
H35B O2 2.2800 . . no
H35B C3 2.7700 . . no
H35B C45 2.6400 . . no
H35B H45 2.1900 . . no
H35B H22 2.5800 . 2_664 no
H39 C18 2.8800 . 1_565 no
H39 C26 2.6400 . . no
H39 C27 2.8300 . . no
H39 C28 3.0200 . . no
H39 H18 2.2600 . 1_565 no
H41 C22 2.7700 . 4_655 no
H41 C23 3.0000 . 4_655 no
H42 H44 2.4900 . . no
H42 C20 2.9000 . 4_655 no
H42 H20 2.5600 . 4_655 no
H44 H42 2.4900 . . no
H45 O2 2.8200 . . no
H45 C35 2.8200 . . no
H45 H35B 2.1900 . . no
H45 C33 3.1000 . 3_465 no

loop_
_geom_hbond_atom_site_label_D
_geom_hbond_atom_site_label_H
_geom_hbond_atom_site_label_A
_geom_hbond_distance_DH
_geom_hbond_distance_HA
_geom_hbond_distance_DA
_geom_hbond_angle_DHA
_geom_hbond_site_symmetry_A
_geom_hbond_publ_flag
C13 H13B O3 0.9900 2.3200 2.795(4) 108.00 . yes
C35 H35B O2 0.9900 2.2800 2.784(3) 110.00 . yes
C8 H8 O3 0.9500 2.4700 3.336(3) 151.00 2_664 yes
C22 H22 O4 0.9500 2.5700 3.454(3) 155.00 2_665 yes

loop_
_geom_torsion_atom_site_label_1
_geom_torsion_atom_site_label_2
_geom_torsion_atom_site_label_3
_geom_torsion_atom_site_label_4
_geom_torsion
_geom_torsion_site_symmetry_1
_geom_torsion_site_symmetry_2
_geom_torsion_site_symmetry_3
_geom_torsion_site_symmetry_4
_geom_torsion_publ_flag
C3 O1 C2 C1 72.2(3) . . . . no
C2 O1 C3 C4 -131.7(3) . . . . no
C2 O1 C3 C12 52.1(3) . . . . no
C14 O2 C13 C1 123.3(2) . . . . no
C13 O2 C14 C15 -119.1(2) . . . . no
C13 O2 C14 C23 65.3(3) . . . . no
C25 O3 C24 C1 -121.7(2) . . . . no
C24 O3 C25 C26 120.2(2) . . . . no
C24 O3 C25 C34 -62.3(3) . . . . no
C36 O4 C35 C1 -73.2(3) . . . . no
C35 O4 C36 C37 134.8(2) . . . . no
C35 O4 C36 C45 -49.0(3) . . . . no
C13 C1 C2 O1 42.2(3) . . . . no
C24 C1 C2 O1 159.2(2) . . . . no
C35 C1 C2 O1 -81.2(3) . . . . no
C2 C1 C13 O2 -80.6(2) . . . . no
C24 C1 C13 O2 164.9(2) . . . . no
C35 C1 C13 O2 41.2(3) . . . . no
C2 C1 C24 O3 -164.8(2) . . . . no
C13 C1 C24 O3 -46.9(3) . . . . no
C35 C1 C24 O3 77.1(3) . . . . no
C2 C1 C35 O4 -155.0(2) . . . . no
C13 C1 C35 O4 82.7(3) . . . . no
C24 C1 C35 O4 -39.5(3) . . . . no
O1 C3 C4 C5 -178.3(2) . . . . no
O1 C3 C4 C15 1.0(4) . . . . no
C12 C3 C4 C5 -2.1(4) . . . . no
C12 C3 C4 C15 177.2(3) . . . . no
O1 C3 C12 C11 178.5(3) . . . . no
C4 C3 C12 C11 2.5(5) . . . . no
C3 C4 C5 C6 -176.6(3) . . . . no
C3 C4 C5 C10 0.2(4) . . . . no
C15 C4 C5 C6 4.2(4) . . . . no
C15 C4 C5 C10 -179.1(3) . . . . no
C3 C4 C15 C14 63.1(3) . . . . no
C3 C4 C15 C16 -115.6(3) . . . . no
C5 C4 C15 C14 -117.7(3) . . . . no
C5 C4 C15 C16 63.7(3) . . . . no
C4 C5 C6 C7 179.7(3) . . . . no
C10 C5 C6 C7 3.0(4) . . . . no
C4 C5 C10 C9 178.9(3) . . . . no
C4 C5 C10 C11 1.3(4) . . . . no
C6 C5 C10 C9 -4.2(4) . . . . no
C6 C5 C10 C11 178.2(3) . . . . no
C5 C6 C7 C8 0.1(4) . . . . no
C6 C7 C8 C9 -2.0(5) . . . . no
C7 C8 C9 C10 0.6(5) . . . . no
C8 C9 C10 C5 2.5(4) . . . . no
C8 C9 C10 C11 180.0(3) . . . . no
C5 C10 C11 C12 -0.9(4) . . . . no
C9 C10 C11 C12 -178.4(3) . . . . no
C10 C11 C12 C3 -1.0(5) . . . . no
O2 C14 C15 C4 3.2(3) . . . . no
O2 C14 C15 C16 -178.0(2) . . . . no
C23 C14 C15 C4 178.5(2) . . . . no
C23 C14 C15 C16 -2.7(3) . . . . no
O2 C14 C23 C22 175.6(2) . . . . no
C15 C14 C23 C22 0.3(4) . . . . no
C4 C15 C16 C17 2.5(4) . . . . no
C4 C15 C16 C21 -177.1(2) . . . . no
C14 C15 C16 C17 -176.2(2) . . . . no
C14 C15 C16 C21 4.2(3) . . . . no
C15 C16 C17 C18 -177.4(2) . . . . no
C21 C16 C17 C18 2.2(3) . . . . no
C15 C16 C21 C20 177.3(2) . . . . no
C15 C16 C21 C22 -3.4(3) . . . . no
C17 C16 C21 C20 -2.4(3) . . . . no
C17 C16 C21 C22 177.0(2) . . . . no
C16 C17 C18 C19 0.2(4) . . . . no
C17 C18 C19 C20 -2.6(4) . . . . no
C18 C19 C20 C21 2.4(4) . . . . no
C19 C20 C21 C16 0.1(3) . . . . no
C19 C20 C21 C22 -179.2(2) . . . . no
C16 C21 C22 C23 1.0(3) . . . . no
C20 C21 C22 C23 -179.7(2) . . . . no
C21 C22 C23 C14 0.6(3) . . . . no
O3 C25 C26 C27 -178.9(2) . . . . no
O3 C25 C26 C37 -2.3(4) . . . . no
C34 C25 C26 C27 3.7(4) . . . . no
C34 C25 C26 C37 -179.7(2) . . . . no
O3 C25 C34 C33 -179.6(2) . . . . no
C26 C25 C34 C33 -2.2(4) . . . . no
C25 C26 C27 C28 177.5(2) . . . . no
C25 C26 C27 C32 -1.6(4) . . . . no
C37 C26 C27 C28 0.9(4) . . . . no
C37 C26 C27 C32 -178.2(2) . . . . no
C25 C26 C37 C36 -62.0(3) . . . . no
C25 C26 C37 C38 112.2(3) . . . . no
C27 C26 C37 C36 114.5(3) . . . . no
C27 C26 C37 C38 -71.3(3) . . . . no
C26 C27 C28 C29 -178.2(3) . . . . no
C32 C27 C28 C29 0.8(4) . . . . no
C26 C27 C32 C31 178.5(2) . . . . no
C26 C27 C32 C33 -1.8(4) . . . . no
C28 C27 C32 C31 -0.6(4) . . . . no
C28 C27 C32 C33 179.2(2) . . . . no
C27 C28 C29 C30 -0.1(4) . . . . no
C28 C29 C30 C31 -0.9(4) . . . . no
C29 C30 C31 C32 1.2(4) . . . . no
C30 C31 C32 C27 -0.5(4) . . . . no
C30 C31 C32 C33 179.8(3) . . . . no
C27 C32 C33 C34 3.3(4) . . . . no
C31 C32 C33 C34 -177.0(2) . . . . no
C32 C33 C34 C25 -1.4(4) . . . . no
O4 C36 C37 C26 -3.9(4) . . . . no
O4 C36 C37 C38 -178.4(2) . . . . no
C45 C36 C37 C26 180.0(2) . . . . no
C45 C36 C37 C38 5.4(4) . . . . no
O4 C36 C45 C44 -179.0(2) . . . . no
C37 C36 C45 C44 -3.0(4) . . . . no
C26 C37 C38 C39 -0.4(4) . . . . no
C26 C37 C38 C43 -178.4(2) . . . . no
C36 C37 C38 C39 173.9(2) . . . . no
C36 C37 C38 C43 -4.1(4) . . . . no
C37 C38 C39 C40 -176.3(3) . . . . no
C43 C38 C39 C40 1.7(4) . . . . no
C37 C38 C43 C42 176.1(2) . . . . no
C37 C38 C43 C44 0.4(4) . . . . no
C39 C38 C43 C42 -2.0(4) . . . . no
C39 C38 C43 C44 -177.7(2) . . . . no
C38 C39 C40 C41 -0.8(4) . . . . no
C39 C40 C41 C42 0.0(4) . . . . no
C40 C41 C42 C43 -0.3(4) . . . . no
C41 C42 C43 C38 1.3(4) . . . . no
C41 C42 C43 C44 176.8(2) . . . . no
C38 C43 C44 C45 2.2(4) . . . . no
C42 C43 C44 C45 -173.4(3) . . . . no
C43 C44 C45 C36 -1.0(4) . . . . no

loop_
_cod_related_entry_id
_cod_related_entry_database
_cod_related_entry_code
1 ChemSpider 30658695
